data_2001658
loop_
_publ_author_name
'Sivaraman, J.'
'Subramanian, K.'
'Velmurugan, D.'
'Subramanian, E.'
'Balakrishna, K.'

_publ_section_title
;
 Structure of vicogenin
;
_journal_issue 6
_journal_name_full 'Acta Crystallographica Section C'
_journal_page_first 1240
_journal_page_last 1242
_journal_paper_doi 10.1107/S0108270192013556
_journal_volume 49
_journal_year 1993
_chemical_formula_moiety 'C29 H48 O5, 2(H2 O)'
_chemical_formula_sum 'C29 H52 O7'
_chemical_formula_weight 512
_symmetry_cell_setting monoclinic
_symmetry_space_group_name_Hall 'I 2y'
_symmetry_space_group_name_H-M 'I 1 2 1'
_atom_type_scat_source 'IntTabIV Table 2.2B'
_cell_angle_alpha 90
_cell_angle_beta 99.84(4)
_cell_angle_gamma 90
_cell_formula_units_Z 4
_cell_length_a 19.14(3)
_cell_length_b 7.635(3)
_cell_length_c 19.8380(10)
_cell_measurement_reflns_used 20
_cell_measurement_temperature 293
_cell_measurement_theta_max 30
_cell_measurement_theta_min 20
_cell_volume 2856(5)
_computing_cell_refinement 'SDP (Frenz, 1978)'
_computing_data_reduction SDP
_computing_publication_material 'PARST (Nardelli, 1983)'
_computing_structure_refinement 'SHELX76 (Sheldrick, 1976)'
_computing_structure_solution 'SHELXS86 (Sheldrick, 1986)'
_diffrn_measurement_device 'Enraf-Nonius CAD-4'
_diffrn_measurement_method \w/2\q
_diffrn_radiation_type CuK\a
_diffrn_radiation_wavelength 1.5418
_diffrn_reflns_av_R_equivalents 0.03
_diffrn_reflns_limit_h_max 21
_diffrn_reflns_limit_h_min -21
_diffrn_reflns_limit_k_max 7
_diffrn_reflns_limit_k_min 0
_diffrn_reflns_limit_l_max 22
_diffrn_reflns_limit_l_min 0
_diffrn_reflns_number 2220
_diffrn_reflns_theta_max 60
_diffrn_standards_decay_% <2
_diffrn_standards_interval_count 100
_diffrn_standards_number 2
_exptl_absorpt_coefficient_mu 0.634
_exptl_absorpt_correction_T_max 1.021
_exptl_absorpt_correction_T_min 0.960
_exptl_absorpt_correction_type empirical
_exptl_crystal_colour Colourless
_exptl_crystal_density_diffrn 1.192
_exptl_crystal_description Needle
_exptl_crystal_size_max 0.5
_exptl_crystal_size_mid 0.4
_exptl_crystal_size_min 0.3
_refine_diff_density_max 0.4765
_refine_diff_density_min -0.398
_refine_ls_goodness_of_fit_obs 2.3
_refine_ls_hydrogen_treatment 'refall; positions found from difference Fourier syntheses'
_refine_ls_number_parameters 526
_refine_ls_number_reflns 2025
_refine_ls_R_factor_obs 0.056
_refine_ls_shift/esd_max -0.156
_refine_ls_structure_factor_coef 'F by full-matrix least squares'
_refine_ls_weighting_details 'w = 7.4521/[\s^2^(F)+0.000092F^2^]'
_refine_ls_weighting_scheme calc
_refine_ls_wR_factor_obs 0.060
_reflns_number_observed 2025
_reflns_number_total 2220
_reflns_observed_criterion I>3\s(I)
_cod_data_source_file ha1010.cif
_cod_data_source_block ha1010a_structure_1_of_1
_cod_depositor_comments
;
The following automatic conversions were performed:

'_refine_ls_weighting_scheme' value '7.4521/[\s^2^(F)+0.000092F^2^]'
was changed to 'calc'. New tag '_refine_ls_weighting_details' was
created. The value of the new tag was set to 'w =
7.4521/[\s^2^(F)+0.000092F^2^]'.

Automatic conversion script
Id: cif_fix_values 3143 2015-03-26 13:38:13Z robertas 
;
_cod_original_cell_volume 2856.36
_cod_database_code 2001658

loop_
_atom_site_label
_atom_site_fract_x
_atom_site_fract_y
_atom_site_fract_z
_atom_site_U_iso_or_equiv
C(1) .5236(4) -.1923(10) .2686(3) 0.39(3)
C(2) .4881(4) -.2416(11) .1971(4) 0.43(2)
C(3) .4760(4) -.0811(11) .1509(4) 4.15(2)
C(4) .5417(4) .0321(11) .1481(3) 3.65(2)
C(5) .5783(3) .0734(9) .2231(3) 3.23(2)
C(6) .6447(4) .1883(11) .2294(14) 4.26(2)
C(7) .6621(4) .2698(11) .2996(4) 4.31(3)
C(8) .6690(3) .1408(10) .3597(4) 3.73(2)
C(9) .6088(3) .0000(10) .3468(3) 3.27(2)
C(10) .5931(3) -.0851(10) .2738(3) 3.48(2)
C(11) .6195(4) -.1358(11) .4052(4) 4.72(3)
C(12) .6446(4) -.0583(11) .4750(4) 4.43(3)
C(13) .6643(3) .1057(11) .4873(4) 3.63(2)
C(14) .6627(3) .2402(9) .4294(4) 3.50(2)
C(15) .7236(4) .3753(11) .4447(4) 4.54(3)
C(16) .7376(4) .4434(11) .5198(4) 4.87(3)
C(17) .7502(4) .2919(12) .5711(4) 4.58(3)
C(18) .6862(3) .1693(11) .5605(4) 4.08(2)
C(19) .6231(3) .2506(12) .5905(4) 4.62(3)
C(20) .6416(4) .3037(16) .6657(4) 6.34(3)
C(21) .7057(5) .4297(15) .6729(4) 7.38(4)
C(22) .7692(4) .3534(15) .6447(4) 6.15(3)
C(23) .5154(4) .2061(11) .1113(4) 4.94(3)
C(24) .5934(4) -.0501(12) .1040(4) 5.32(3)
C(25) .6524(4) -.2080(12) .2594(4) 4.76(3)
C(26) .7419(4) .0516(12) .3670(4) 4.75(3)
C(27) .5915(4) .3422(15) .4238(4) 4.59(2)
C(29) .5794(5) .4097(19) .6845(5) 8.65(5)
C(30) .6561(5) .1507(17) .7145(5) 8.38(5)
O(31) .5277(3) -.3707(8) .1654(3) 5.65(2)
O(32) .4410(2) -.1305 .0833(2) 4.69(2)
O(33) .4725(3) .30520(10) .1496(3) 5.32(2)
O(34) .7972(3) .5595(8) .5272(3) 6.32(2)
O(35) .8098(2) .1892(8) .5553(3) 5.47(2)
O(36) .0000 .0922 .5000 7.810(10)
O(37) .3386(5) .3537(14) .0961(8) 12.91(7)
H(1)1 .490(2) -.132(5) .295(2) ?
H(1)2 .532(2) -.268(6) .299(2) ?
H(2) .438(2) -.297(7) .201(2) ?
H(3) .445(3) -.006(7) .179(3) ?
H(5) .545(2) .148(5) .247(2) ?
H(6)1 .642(2) .278(6) .198(2) ?
H(6)2 .687(2) .127(6) .216(2) ?
H(7)1 .710(3) .350(8) .305(3) ?
H(7)2 .639(2) .328(5) .305(2) ?
H(9) .566(2) .069(6) .352(2) ?
H(11)1 .660(3) -.225(8) .394(2) ?
H(11)2 .571(3) -.175(9) .403(3) ?
H(12) .640(3) -.137(9) .510(3) ?
H(15)1 .724(2) .482(7) .408(2) ?
H(15)2 .762(3) .332(9) .430(3) ?
H(16) .712(6) .345(10) .533(5) ?
H(18) .699(2) .075(6) .591(2) ?
H(19)1 .602(2) .345(6) .562(2) ?
H(19)2 .583(2) .153(7) .580(2) ?
H(21)1 .688(4) .557(2) .640(3) ?
H(21)2 .715(4) .4620(10) .726(4) ?
H(22)1 .808(6) .403 .635(6) ?
H(22)2 .786(4) .249(2) .683(4) ?
H(23)1 .489(3) .178(7) .065(2) ?
H(23)2 .566(3) .275(8) .099(3) ?
H(24)1 .617(3) -.159 .120(3) ?
H(24)2 .568(3) -.058(10) .045(3) ?
H(24)3 .637(3) .023(10) .110(3) ?
H(25)1 .699(3) -.174(8) .241(3) ?
H(25)2 .639(2) -.259(6) .223(2) ?
H(25)3 .665(3) -.258(9) .297(3) ?
H(26)1 .774(3) .131 .345(4) ?
H(26)2 .773(4) .0780(10) .396(4) ?
H(26)3 .760(4) -.0390(10) .330(4) ?
H(27)1 .545(3) .280 .414(3) ?
H(27)2 .583(3) .428(9) .456(3) ?
H(27)3 .577(2) .392(7) .386(2) ?
H(29)1 .532(3) .358(9) .679(3) ?
H(29)2 .594(3) .446(8) .728(3) ?
H(29)3 .567(3) .516(8) .646(3) ?
H(30)1 .682(3) .071(7) .699(2) ?
H(30)2 .615(7) .121(2) .726(7) ?
H(30)3 .628(4) .011(2) .696(4) ?
H(31) .525(2) -.382(7) .130(2) ?
H(32) .421 -.104 .046 ?
H(33) .426(5) .305(4) .140(4) ?
H(34) .848(3) .4830(10) .519(3) ?
H(35) .859(4) .273(10) .534(3) ?
H(36)1 -.024 -.034 .504 ?
H(36)2 -.041 .191 .470 ?
H(37)1 .313 .308 .047 ?
H(37)2 .301 .430 .120 ?

loop_
_geom_angle_atom_site_label_1
_geom_angle_atom_site_label_2
_geom_angle_atom_site_label_3
_geom_angle
_geom_angle_publ_flag
C(2) C(1) C(10) 115.9(5) yes
C(1) C(2) O(31) 113.2(6) yes
C(1) C(2) C(3) 111.2(7) yes
C(3) C(2) O(31) 108.8(6) yes
C(2) C(3) O(32) 110.3(6) yes
C(2) C(3) C(4) 115.7(6) yes
C(4) C(3) O(32) 111.5(6) yes
C(3) C(4) C(24) 113.3(7) yes
C(3) C(4) C(23) 107.2(6) yes
C(3) C(4) C(5) 108.4(6) yes
C(23) C(4) C(24) 105.4(6) yes
C(5) C(4) C(24) 113.0(5) yes
C(5) C(4) C(23) 109.3(6) yes
C(4) C(5) C(10) 117.2(6) yes
C(4) C(5) C(6) 115.1(6) yes
C(6) C(5) C(10) 109.5(5) yes
C(5) C(6) C(7) 111.1(6) yes
C(6) C(7) C(8) 115.4(7) yes
C(7) C(8) C(26) 108.3(6) yes
C(7) C(8) C(14) 111.0(6) yes
C(7) C(8) C(9) 110.5(6) yes
C(14) C(8) C(26) 109.3(6) yes
C(9) C(8) C(26) 110.0(6) yes
C(9) C(8) C(14) 107.8(5) yes
C(8) C(9) C(11) 109.9(6) yes
C(8) C(9) C(10) 117.1(5) yes
C(10) C(9) C(11) 113.3(6) yes
C(5) C(10) C(9) 104.9(6) yes
C(1) C(10) C(9) 107.9(5) yes
C(1) C(10) C(5) 107.8(5) yes
C(9) C(10) C(25) 113.2(5) yes
C(5) C(10) C(25) 114.2(5) yes
C(1) C(10) C(25) 108.5(6) yes
C(9) C(11) C(12) 114.0(7) yes
C(11) C(12) C(13) 125.4(7) yes
C(12) C(13) C(18) 120.2(7) yes
C(12) C(13) C(14) 121.9(7) yes
C(14) C(13) C(18) 117.9(7) yes
C(8) C(14) C(13) 109.5(6) yes
C(13) C(14) C(27) 107.0(6) yes
C(13) C(14) C(15) 112.4(6) yes
C(8) C(14) C(27) 111.7(6) yes
C(8) C(14) C(15) 108.7(6) yes
C(15) C(14) C(27) 107.5(6) yes
C(14) C(15) C(16) 114.3(6) yes
C(15) C(16) O(34) 108.0(6) yes
C(15) C(16) C(17) 111.4(7) yes
C(17) C(16) O(34) 111.5(6) yes
C(16) C(17) O(35) 107.6(6) yes
C(16) C(17) C(22) 113.0(8) yes
C(16) C(17) C(18) 109.9(6) yes
C(22) C(17) O(35) 107.8(6) yes
C(18) C(17) O(35) 106.2(6) yes
C(18) C(17) C(22) 112.1(7) yes
C(13) C(18) C(17) 114.3(6) yes
C(17) C(18) C(19) 111.0(6) yes
C(13) C(18) C(19) 112.7(6) yes
C(18) C(19) C(20) 114.3(6) yes
C(19) C(20) C(30) 114.0(8) yes
C(19) C(20) C(29) 108.5(7) yes
C(19) C(20) C(21) 107.6(6) yes
C(29) C(20) C(30) 108.4(7) yes
C(21) C(20) C(30) 111.4(7) yes
C(21) C(20) C(29) 106.6(9) yes
C(20) C(21) C(22) 113.3(8) yes
C(17) C(22) C(21) 113.2(7) yes
C(4) C(23) O(33) 111.8(6) yes

loop_
_geom_bond_atom_site_label_1
_geom_bond_atom_site_label_2
_geom_bond_distance
_geom_bond_publ_flag
C(1) C(2) 1.512(10) yes
C(1) C(10) 1.550(10) yes
C(2) C(3) 1.524(12) yes
C(2) O(31) 1.451(11) yes
C(3) C(4) 1.535(11) yes
C(3) O(32) 1.443(8) yes
C(4) C(5) 1.565(8) yes
C(4) C(23) 1.557(11) yes
C(4) C(24) 1.560(12) yes
C(5) C(6) 1.532(10) yes
C(5) C(10) 1.568(10) yes
C(6) C(7) 1.510(11) yes
C(7) C(8) 1.535(11) yes
C(8) C(9) 1.565(10) yes
C(8) C(14) 1.600(11) yes
C(8) C(26) 1.537(10) yes
C(9) C(10) 1.569(9) yes
C(9) C(11) 1.542(11) yes
C(10) C(25) 1.537(11) yes
C(11) C(12) 1.507(11) yes
C(12) C(13) 1.318(12) yes
C(13) C(14) 1.537(11) yes
C(13) C(18) 1.521(11) yes
C(14) C(15) 1.547(10) yes
C(14) C(27) 1.557(10) yes
C(15) C(16) 1.557(11) yes
C(16) C(17) 1.532(12) yes
C(16) O(34) 1.432(10) yes
C(17) C(18) 1.527(11) yes
C(17) C(22) 1.518(11) yes
C(17) O(35) 1.462(10) yes
C(18) C(19) 1.563(10) yes
C(19) C(20) 1.528(11) yes
C(20) C(21) 1.546(14) yes
C(20) C(29) 1.537(15) yes
C(20) C(30) 1.512(16) yes
C(21) C(22) 1.537(13) yes
C(23) O(33) 1.427(10) yes
C(1) H(1)1 1.01(4) yes
C(1) H(1)2 0.83(4) yes
C(2) H(2) 1.06(4) yes
C(3) H(3) 1.05(6) yes
C(5) H(5) 1.03(4) yes
C(6) H(6)1 0.92(5) yes
C(6) H(6)2 1.01(4) yes
C(7) H(7)1 1.09(6) yes
C(7) H(7)2 0.65(4) yes
C(9) H(9) 0.99(4) yes
C(11) H(11)1 1.08(6) yes
C(11) H(11)2 0.97(6) yes
C(12) H(12) 0.93(7) yes
C(15) H(15)1 1.09(5) yes
C(15) H(15)2 0.90(6) yes
C(16) H(16) 0.96(10) yes
C(18) H(18) 0.95(4) yes
C(19) H(19)1 0.96(4) yes
C(19) H(19)2 1.06(5) yes
C(21) H(21)1 1.19(4) yes
C(21) H(21)2 1.07(8) yes
C(22) H(22)1 0.88(11) yes
C(22) H(22)2 1.11(5) yes
C(23) H(23)1 0.99(4) yes
C(23) H(23)2 1.16(6) yes
C(24) H(24)1 0.97(3) yes
C(24) H(24)2 1.19(6) yes
C(24) H(24)3 0.99(6) yes
C(25) H(25)1 1.05(6) yes
C(25) H(25)2 0.82(4) yes
C(25) H(25)3 0.84(6) yes
C(26) H(26)1 1.01(6) yes
C(26) H(26)2 0.78(7) yes
C(26) H(26)3 1.11(7) yes
C(27) H(27)1 1.00(5) yes
C(27) H(27)2 0.95(7) yes
C(27) H(27)3 0.84(4) yes
C(29) H(29)1 0.98(6) yes
C(29) H(29)2 0.90(6) yes
C(29) H(29)3 1.11(6) yes
C(30) H(30)1 0.87(6) yes
C(30) H(30)2 0.89(14) yes
C(30) H(30)3 1.22(4) yes
O(31) H(31) 0.70(7) yes
O(32) H(32) 0.81(4) yes
O(33) H(33) 0.88(11) yes
O(34) H(34) 1.16(8) yes
O(35) H(35) 1.27(5) yes
O(36) H(36)1 1.080(10) yes
O(36) H(36)2 1.170(10) yes
O(37) H(37)1 1.07(14) yes
O(37) H(37)2 1.09(13) yes
